data_1557697
loop_
_publ_author_name
'Lesley, Melvin J. G.'
'Ozhan, Koray'
'Sung, Herman H.-Y.'
'Williams, Ian D.'

_publ_section_title
;
 Trimethyl 4,4',4''-(ethene-1,1,2-triyl)tribenzoate
;
_journal_coeditor_code ZL4040
_journal_issue 3
_journal_name_full IUCrData
_journal_page_first x200417
_journal_paper_doi 10.1107/S2414314620004174
_journal_volume 5
_journal_year 2020
_chemical_formula_iupac 'C26 H22 O6'
_chemical_formula_moiety 'C26 H22 O6'
_chemical_formula_sum 'C26 H22 O6'
_chemical_formula_weight 430.43
_chemical_name_common 1,1',2-tris(methylcarboxyphenyl)ethene
_chemical_name_systematic
;
Trimethyl 4,4',4''-(ethene-1,1,2-triyl)tribenzoate
;
_space_group_crystal_system monoclinic
_space_group_IT_number 14
_space_group_name_Hall '-P 2ybc'
_space_group_name_H-M_alt 'P 1 21/c 1'
_atom_sites_solution_hydrogens geom
_atom_sites_solution_primary direct
_audit_creation_method
;
Olex2 1.2
(compiled 2018.05.29 svn.r3508 for OlexSys, GUI svn.r5506)
;
_cell_angle_alpha 90
_cell_angle_beta 96.8300(10)
_cell_angle_gamma 90
_cell_formula_units_Z 4
_cell_length_a 6.1631(6)
_cell_length_b 19.253(2)
_cell_length_c 18.0743(19)
_cell_measurement_reflns_used 6842
_cell_measurement_temperature 100(2)
_cell_measurement_theta_max 28.232
_cell_measurement_theta_min 2.269
_cell_volume 2129.4(4)
_computing_cell_refinement
;
SAINT (Bruker, 2006)
;
_computing_data_collection
;
SMART (Bruker, 2006)
;
_computing_data_reduction
;
SAINT (Bruker, 2006)
;
_computing_molecular_graphics
;
OLEX2 (Dolomanov <i>et al.</i>,  2009)
;
_computing_publication_material
;
OLEX2 (Dolomanov <i>et al.</i>,  2009)
;
_computing_structure_refinement
;
ShelXL (Sheldrick, 2015)
;
_computing_structure_solution
;
ShelXS (Sheldrick, 2008)
;
_diffrn_ambient_temperature 100.15
_diffrn_measured_fraction_theta_full 0.999
_diffrn_measured_fraction_theta_max 0.968
_diffrn_measurement_device_type 'Bruker SMART APEX CCD area detector'
_diffrn_measurement_method '\w and \f scans'
_diffrn_radiation_type MoK\a
_diffrn_radiation_wavelength 0.71073
_diffrn_reflns_av_R_equivalents 0.0213
_diffrn_reflns_av_unetI/netI 0.0223
_diffrn_reflns_limit_h_max 7
_diffrn_reflns_limit_h_min -8
_diffrn_reflns_limit_k_max 25
_diffrn_reflns_limit_k_min -25
_diffrn_reflns_limit_l_max 20
_diffrn_reflns_limit_l_min -24
_diffrn_reflns_number 19788
_diffrn_reflns_theta_full 25.242
_diffrn_reflns_theta_max 28.306
_diffrn_reflns_theta_min 1.551
_exptl_absorpt_coefficient_mu 0.095
_exptl_absorpt_correction_T_max 1.00
_exptl_absorpt_correction_T_min 0.964292
_exptl_absorpt_correction_type multi-scan
_exptl_absorpt_process_details
;
(SADABS; Bruker, 2004)
;
_exptl_crystal_colour colourless
_exptl_crystal_density_diffrn 1.343
_exptl_crystal_density_method 'not measured'
_exptl_crystal_description needle
_exptl_crystal_F_000 904
_exptl_crystal_size_max 0.4
_exptl_crystal_size_mid 0.12
_exptl_crystal_size_min 0.06
_refine_diff_density_max 0.415
_refine_diff_density_min -0.234
_refine_ls_extinction_method none
_refine_ls_goodness_of_fit_ref 1.021
_refine_ls_hydrogen_treatment constr
_refine_ls_matrix_type full
_refine_ls_number_parameters 292
_refine_ls_number_reflns 5132
_refine_ls_number_restraints 0
_refine_ls_restrained_S_all 1.021
_refine_ls_R_factor_all 0.0569
_refine_ls_R_factor_gt 0.0480
_refine_ls_shift/su_max 0.000
_refine_ls_shift/su_mean 0.000
_refine_ls_structure_factor_coef Fsqd
_refine_ls_weighting_details 'w=1/[\s^2^(Fo^2^)+(0.0603P)^2^+1.2194P] where P=(Fo^2^+2Fc^2^)/3'
_refine_ls_weighting_scheme calc
_refine_ls_wR_factor_gt 0.1185
_refine_ls_wR_factor_ref 0.1246
_reflns_number_gt 4358
_reflns_number_total 5132
_reflns_threshold_expression 'I > 2\s(I)'
_cod_data_source_file zl4040sup1.cif
_cod_data_source_block I
_cod_original_cell_volume 2129.5(4)
_cod_original_sg_symbol_H-M 'P 21/c'
_cod_database_code 1557697
_shelx_space_group_comment
;
The symmetry employed for this shelxl refinement is uniquely defined
by the following loop, which should always be used as a source of
symmetry information in preference to the above space-group names.
They are only intended as comments.
;
_shelx_estimated_absorpt_t_min 0.963
_shelx_estimated_absorpt_t_max 0.994

loop_
_space_group_symop_operation_xyz
'x, y, z'
'-x, y+1/2, -z+1/2'
'-x, -y, -z'
'x, -y-1/2, z-1/2'

loop_
_atom_site_type_symbol
_atom_site_label
_atom_site_fract_x
_atom_site_fract_y
_atom_site_fract_z
_atom_site_U_iso_or_equiv
_atom_site_adp_type
_atom_site_calc_flag
_atom_site_occupancy
_atom_site_disorder_assembly
_atom_site_disorder_group
O O1 1.4240(2) 0.76631(7) 0.24887(7) 0.0368(3) Uani d 1 . .
O O2 1.39707(17) 0.77704(6) 0.12488(6) 0.0271(2) Uani d 1 . .
O O3 0.73744(19) 0.41585(6) 0.52402(6) 0.0316(3) Uani d 1 . .
O O4 1.06230(17) 0.40164(6) 0.48215(6) 0.0276(2) Uani d 1 . .
O O5 -0.37892(18) 0.37535(6) 0.03473(6) 0.0307(3) Uani d 1 . .
O O6 -0.20613(18) 0.28543(6) 0.09445(6) 0.0286(3) Uani d 1 . .
C C1 0.5152(2) 0.52320(7) 0.18403(8) 0.0195(3) Uani d 1 . .
C C10 0.5799(2) 0.57397(7) 0.14079(8) 0.0209(3) Uani d 1 . .
H H10 0.4962 0.5785 0.0934 0.025 Uiso calc 1 . .
C C11 0.7611(2) 0.62360(7) 0.15587(8) 0.0204(3) Uani d 1 . .
C C12 0.8586(2) 0.64214(8) 0.22724(8) 0.0251(3) Uani d 1 . .
H H12 0.7998 0.6249 0.2699 0.030 Uiso calc 1 . .
C C13 1.0391(2) 0.68521(8) 0.23623(9) 0.0260(3) Uani d 1 . .
H H13 1.1035 0.6972 0.2849 0.031 Uiso calc 1 . .
C C14 1.1273(2) 0.71115(7) 0.17448(8) 0.0219(3) Uani d 1 . .
C C15 1.0257(2) 0.69628(7) 0.10334(8) 0.0216(3) Uani d 1 . .
H H15 1.0810 0.7155 0.0609 0.026 Uiso calc 1 . .
C C16 0.8438(2) 0.65346(7) 0.09441(8) 0.0215(3) Uani d 1 . .
H H16 0.7739 0.6442 0.0457 0.026 Uiso calc 1 . .
C C17 1.3300(2) 0.75414(8) 0.18812(9) 0.0236(3) Uani d 1 . .
C C18 1.5992(2) 0.81570(8) 0.13491(10) 0.0286(3) Uani d 1 . .
H H18A 1.5806 0.8571 0.1650 0.043 Uiso calc 1 . .
H H18B 1.6390 0.8297 0.0862 0.043 Uiso calc 1 . .
H H18C 1.7152 0.7865 0.1604 0.043 Uiso calc 1 . .
C C21 0.6187(2) 0.50418(7) 0.26047(8) 0.0189(3) Uani d 1 . .
C C22 0.4967(2) 0.51013(7) 0.32031(8) 0.0201(3) Uani d 1 . .
H H22 0.3573 0.5318 0.3132 0.024 Uiso calc 1 . .
C C23 0.5766(2) 0.48481(7) 0.39003(8) 0.0204(3) Uani d 1 . .
H H23 0.4915 0.4888 0.4303 0.024 Uiso calc 1 . .
C C24 0.7814(2) 0.45347(7) 0.40100(8) 0.0189(3) Uani d 1 . .
C C25 0.9079(2) 0.44951(8) 0.34232(8) 0.0212(3) Uani d 1 . .
H H25 1.0498 0.4296 0.3501 0.025 Uiso calc 1 . .
C C26 0.8270(2) 0.47469(8) 0.27240(8) 0.0220(3) Uani d 1 . .
H H26 0.9139 0.4718 0.2325 0.026 Uiso calc 1 . .
C C27 0.8533(2) 0.42235(7) 0.47540(8) 0.0216(3) Uani d 1 . .
C C28 1.1394(3) 0.36749(9) 0.55144(9) 0.0318(4) Uani d 1 . .
H H28A 1.0950 0.3944 0.5932 0.048 Uiso calc 1 . .
H H28B 1.2992 0.3642 0.5564 0.048 Uiso calc 1 . .
H H28C 1.0765 0.3208 0.5518 0.048 Uiso calc 1 . .
C C31 0.3270(2) 0.47814(7) 0.15514(8) 0.0188(3) Uani d 1 . .
C C32 0.3224(2) 0.40802(8) 0.17503(8) 0.0207(3) Uani d 1 . .
H H32 0.4409 0.3891 0.2072 0.025 Uiso calc 1 . .
C C33 0.1488(2) 0.36576(7) 0.14883(8) 0.0216(3) Uani d 1 . .
H H33 0.1491 0.3181 0.1626 0.026 Uiso calc 1 . .
C C34 -0.0268(2) 0.39329(7) 0.10213(8) 0.0200(3) Uani d 1 . .
C C35 -0.0243(2) 0.46303(8) 0.08209(8) 0.0210(3) Uani d 1 . .
H H35 -0.1436 0.4820 0.0504 0.025 Uiso calc 1 . .
C C36 0.1507(2) 0.50481(7) 0.10801(8) 0.0205(3) Uani d 1 . .
H H36 0.1510 0.5523 0.0936 0.025 Uiso calc 1 . .
C C37 -0.2229(2) 0.35197(8) 0.07316(8) 0.0220(3) Uani d 1 . .
C C38 -0.3997(3) 0.24411(9) 0.07264(10) 0.0312(4) Uani d 1 . .
H H38A -0.5224 0.2627 0.0964 0.047 Uiso calc 1 . .
H H38B -0.3724 0.1959 0.0884 0.047 Uiso calc 1 . .
H H38C -0.4353 0.2458 0.0184 0.047 Uiso calc 1 . .

loop_
_atom_site_aniso_label
_atom_site_aniso_U_11
_atom_site_aniso_U_22
_atom_site_aniso_U_33
_atom_site_aniso_U_12
_atom_site_aniso_U_13
_atom_site_aniso_U_23
O1 0.0355(6) 0.0451(7) 0.0285(6) -0.0181(5) -0.0013(5) -0.0022(5)
O2 0.0243(5) 0.0288(6) 0.0287(6) -0.0083(4) 0.0056(4) -0.0029(4)
O3 0.0357(6) 0.0374(6) 0.0231(6) 0.0127(5) 0.0088(5) 0.0084(5)
O4 0.0238(5) 0.0371(6) 0.0208(5) 0.0077(4) -0.0018(4) 0.0055(4)
O5 0.0261(6) 0.0356(6) 0.0282(6) -0.0044(5) -0.0060(5) 0.0026(5)
O6 0.0270(5) 0.0254(5) 0.0320(6) -0.0065(4) -0.0029(4) -0.0014(4)
C1 0.0184(6) 0.0222(7) 0.0178(7) 0.0020(5) 0.0010(5) -0.0010(5)
C10 0.0200(6) 0.0237(7) 0.0184(7) 0.0007(5) 0.0000(5) -0.0005(5)
C11 0.0176(6) 0.0192(7) 0.0241(7) 0.0010(5) 0.0015(5) 0.0003(5)
C12 0.0288(7) 0.0271(7) 0.0197(7) -0.0048(6) 0.0042(6) 0.0022(6)
C13 0.0277(7) 0.0282(8) 0.0208(7) -0.0037(6) -0.0022(6) -0.0006(6)
C14 0.0203(6) 0.0190(6) 0.0265(7) -0.0008(5) 0.0026(5) -0.0009(5)
C15 0.0229(7) 0.0206(7) 0.0220(7) 0.0003(5) 0.0050(5) 0.0021(5)
C16 0.0235(7) 0.0211(7) 0.0192(7) 0.0016(5) -0.0011(5) -0.0009(5)
C17 0.0241(7) 0.0210(7) 0.0254(7) -0.0014(5) 0.0014(6) -0.0018(6)
C18 0.0229(7) 0.0262(8) 0.0373(9) -0.0079(6) 0.0067(6) -0.0047(6)
C21 0.0191(6) 0.0191(6) 0.0180(6) -0.0007(5) 0.0006(5) 0.0005(5)
C22 0.0171(6) 0.0222(7) 0.0206(7) 0.0028(5) 0.0007(5) 0.0004(5)
C23 0.0209(6) 0.0223(7) 0.0187(7) 0.0017(5) 0.0050(5) -0.0003(5)
C24 0.0200(6) 0.0184(6) 0.0176(6) 0.0005(5) -0.0002(5) -0.0001(5)
C25 0.0166(6) 0.0258(7) 0.0206(7) 0.0033(5) 0.0006(5) 0.0005(5)
C26 0.0199(6) 0.0282(7) 0.0187(7) 0.0026(5) 0.0051(5) 0.0009(6)
C27 0.0248(7) 0.0203(7) 0.0192(7) 0.0038(5) 0.0004(5) 0.0000(5)
C28 0.0354(8) 0.0336(8) 0.0243(8) 0.0096(7) -0.0056(6) 0.0061(6)
C31 0.0180(6) 0.0218(7) 0.0168(6) -0.0008(5) 0.0035(5) -0.0014(5)
C32 0.0192(6) 0.0233(7) 0.0190(7) 0.0028(5) -0.0010(5) 0.0023(5)
C33 0.0255(7) 0.0187(6) 0.0207(7) -0.0003(5) 0.0034(5) 0.0010(5)
C34 0.0199(6) 0.0247(7) 0.0155(6) -0.0028(5) 0.0032(5) -0.0031(5)
C35 0.0197(6) 0.0270(7) 0.0160(6) 0.0022(5) 0.0004(5) 0.0028(5)
C36 0.0226(7) 0.0201(6) 0.0189(7) 0.0013(5) 0.0028(5) 0.0037(5)
C37 0.0241(7) 0.0259(7) 0.0163(7) -0.0018(6) 0.0038(5) -0.0025(5)
C38 0.0295(8) 0.0297(8) 0.0331(9) -0.0109(6) -0.0017(7) -0.0055(7)

loop_
_atom_type_symbol
_atom_type_description
_atom_type_scat_dispersion_real
_atom_type_scat_dispersion_imag
_atom_type_scat_source
C C 0.0033 0.0016 'International Tables Vol C Tables 4.2.6.8 and 6.1.1.4'
H H 0.0000 0.0000 'International Tables Vol C Tables 4.2.6.8 and 6.1.1.4'
O O 0.0106 0.0060 'International Tables Vol C Tables 4.2.6.8 and 6.1.1.4'

loop_
_geom_angle_atom_site_label_1
_geom_angle_atom_site_label_2
_geom_angle_atom_site_label_3
_geom_angle_site_symmetry_1
_geom_angle_site_symmetry_3
_geom_angle
_geom_angle_publ_flag
C17 O2 C18 . . 114.39(12) ?
C27 O4 C28 . . 115.36(12) ?
C37 O6 C38 . . 114.49(12) ?
C10 C1 C21 . . 126.32(13) ?
C10 C1 C31 . . 119.49(13) ?
C31 C1 C21 . . 114.16(12) ?
C1 C10 H10 . . 115.2 ?
C1 C10 C11 . . 129.60(13) ?
C11 C10 H10 . . 115.2 ?
C12 C11 C10 . . 124.65(13) ?
C16 C11 C10 . . 117.39(13) ?
C16 C11 C12 . . 117.95(13) ?
C11 C12 H12 . . 119.6 ?
C13 C12 C11 . . 120.77(14) ?
C13 C12 H12 . . 119.6 ?
C12 C13 H13 . . 119.8 ?
C12 C13 C14 . . 120.47(14) ?
C14 C13 H13 . . 119.8 ?
C13 C14 C15 . . 119.48(13) ?
C13 C14 C17 . . 117.72(13) ?
C15 C14 C17 . . 122.80(13) ?
C14 C15 H15 . . 120.0 ?
C16 C15 C14 . . 119.93(13) ?
C16 C15 H15 . . 120.0 ?
C11 C16 H16 . . 119.4 ?
C15 C16 C11 . . 121.20(13) ?
C15 C16 H16 . . 119.4 ?
O1 C17 O2 . . 123.56(14) ?
O1 C17 C14 . . 124.15(14) ?
O2 C17 C14 . . 112.30(12) ?
O2 C18 H18A . . 109.5 ?
O2 C18 H18B . . 109.5 ?
O2 C18 H18C . . 109.5 ?
H18A C18 H18B . . 109.5 ?
H18A C18 H18C . . 109.5 ?
H18B C18 H18C . . 109.5 ?
C22 C21 C1 . . 119.09(12) ?
C22 C21 C26 . . 118.98(13) ?
C26 C21 C1 . . 121.67(12) ?
C21 C22 H22 . . 119.6 ?
C23 C22 C21 . . 120.73(13) ?
C23 C22 H22 . . 119.6 ?
C22 C23 H23 . . 120.0 ?
C22 C23 C24 . . 119.99(13) ?
C24 C23 H23 . . 120.0 ?
C23 C24 C27 . . 118.03(12) ?
C25 C24 C23 . . 119.75(13) ?
C25 C24 C27 . . 122.17(12) ?
C24 C25 H25 . . 120.0 ?
C26 C25 C24 . . 120.08(13) ?
C26 C25 H25 . . 120.0 ?
C21 C26 H26 . . 119.8 ?
C25 C26 C21 . . 120.40(13) ?
C25 C26 H26 . . 119.8 ?
O3 C27 O4 . . 123.37(13) ?
O3 C27 C24 . . 124.22(13) ?
O4 C27 C24 . . 112.41(12) ?
O4 C28 H28A . . 109.5 ?
O4 C28 H28B . . 109.5 ?
O4 C28 H28C . . 109.5 ?
H28A C28 H28B . . 109.5 ?
H28A C28 H28C . . 109.5 ?
H28B C28 H28C . . 109.5 ?
C32 C31 C1 . . 120.65(12) ?
C36 C31 C1 . . 121.06(13) ?
C36 C31 C32 . . 118.29(12) ?
C31 C32 H32 . . 119.4 ?
C33 C32 C31 . . 121.24(13) ?
C33 C32 H32 . . 119.4 ?
C32 C33 H33 . . 120.1 ?
C32 C33 C34 . . 119.78(13) ?
C34 C33 H33 . . 120.1 ?
C33 C34 C37 . . 123.26(13) ?
C35 C34 C33 . . 119.49(13) ?
C35 C34 C37 . . 117.24(13) ?
C34 C35 H35 . . 119.8 ?
C36 C35 C34 . . 120.39(13) ?
C36 C35 H35 . . 119.8 ?
C31 C36 H36 . . 119.6 ?
C35 C36 C31 . . 120.81(13) ?
C35 C36 H36 . . 119.6 ?
O5 C37 O6 . . 123.55(13) ?
O5 C37 C34 . . 124.19(14) ?
O6 C37 C34 . . 112.26(12) ?
O6 C38 H38A . . 109.5 ?
O6 C38 H38B . . 109.5 ?
O6 C38 H38C . . 109.5 ?
H38A C38 H38B . . 109.5 ?
H38A C38 H38C . . 109.5 ?
H38B C38 H38C . . 109.5 ?

loop_
_geom_bond_atom_site_label_1
_geom_bond_atom_site_label_2
_geom_bond_site_symmetry_2
_geom_bond_distance
_geom_bond_publ_flag
O1 C17 . 1.2021(19) ?
O2 C17 . 1.3356(19) ?
O2 C18 . 1.4439(17) ?
O3 C27 . 1.2030(18) ?
O4 C27 . 1.3400(17) ?
O4 C28 . 1.4439(18) ?
O5 C37 . 1.2046(18) ?
O6 C37 . 1.3380(19) ?
O6 C38 . 1.4491(17) ?
C1 C10 . 1.341(2) ?
C1 C21 . 1.4968(19) ?
C1 C31 . 1.4922(19) ?
C10 H10 . 0.9500 ?
C10 C11 . 1.4704(19) ?
C11 C12 . 1.403(2) ?
C11 C16 . 1.399(2) ?
C12 H12 . 0.9500 ?
C12 C13 . 1.382(2) ?
C13 H13 . 0.9500 ?
C13 C14 . 1.391(2) ?
C14 C15 . 1.391(2) ?
C14 C17 . 1.495(2) ?
C15 H15 . 0.9500 ?
C15 C16 . 1.386(2) ?
C16 H16 . 0.9500 ?
C18 H18A . 0.9800 ?
C18 H18B . 0.9800 ?
C18 H18C . 0.9800 ?
C21 C22 . 1.3934(19) ?
C21 C26 . 1.3967(19) ?
C22 H22 . 0.9500 ?
C22 C23 . 1.3857(19) ?
C23 H23 . 0.9500 ?
C23 C24 . 1.3921(19) ?
C24 C25 . 1.391(2) ?
C24 C27 . 1.4905(19) ?
C25 H25 . 0.9500 ?
C25 C26 . 1.390(2) ?
C26 H26 . 0.9500 ?
C28 H28A . 0.9800 ?
C28 H28B . 0.9800 ?
C28 H28C . 0.9800 ?
C31 C32 . 1.398(2) ?
C31 C36 . 1.3963(19) ?
C32 H32 . 0.9500 ?
C32 C33 . 1.382(2) ?
C33 H33 . 0.9500 ?
C33 C34 . 1.396(2) ?
C34 C35 . 1.391(2) ?
C34 C37 . 1.4891(19) ?
C35 H35 . 0.9500 ?
C35 C36 . 1.382(2) ?
C36 H36 . 0.9500 ?
C38 H38A . 0.9800 ?
C38 H38B . 0.9800 ?
C38 H38C . 0.9800 ?

loop_
_geom_hbond_atom_site_label_D
_geom_hbond_atom_site_label_H
_geom_hbond_atom_site_label_A
_geom_hbond_site_symmetry_A
_geom_hbond_distance_DH
_geom_hbond_distance_HA
_geom_hbond_distance_DA
_geom_hbond_angle_DHA
C10 H10 O5 3_565 0.95 2.51 3.4082(18) 158.8
C18 H18B O4 2_855 0.98 2.72 3.5520(19) 143.6
C28 H28C O6 4_666 0.98 2.85 3.769(2) 156.2
C38 H38A O1 2_645 0.98 2.79 3.275(2) 111.1
C38 H38B O3 4_465 0.98 2.57 3.339(2) 134.8
C38 H38C O2 3_665 0.98 2.66 3.595(2) 158.8

_cod_database_fobs_code 1557697
